data_4036495
loop_
_publ_author_name
'Kong, Lingkai'
'Shao, Yushang'
'Li, Yanli'
'Liu, Yuanyuan'
'Li, Yanzhong'

_publ_section_title
;
 LDA-Promoted Synthesis of 3-Amino Furans by Selective Lithiation of
 Enaminones.
;
_journal_issue 24
_journal_name_full 'The Journal of organic chemistry'
_journal_page_first 12641
_journal_page_last 12645
_journal_paper_doi 10.1021/acs.joc.5b02211
_journal_volume 80
_journal_year 2015
_chemical_formula_sum 'C23 H26 Br N O'
_chemical_formula_weight 412.36
_space_group_IT_number 2
_space_group_name_Hall '-P 1'
_space_group_name_H-M_alt 'P -1'
_symmetry_cell_setting triclinic
_symmetry_space_group_name_H-M 'P -1'
_atom_sites_solution_hydrogens geom
_atom_sites_solution_primary direct
_atom_sites_solution_secondary difmap
_audit_creation_method SHELXL-97
_cell_angle_alpha 117.583(2)
_cell_angle_beta 107.719(2)
_cell_angle_gamma 91.208(2)
_cell_formula_units_Z 2
_cell_length_a 10.2984(10)
_cell_length_b 10.7386(11)
_cell_length_c 11.0409(11)
_cell_measurement_reflns_used 2498
_cell_measurement_temperature 293(2)
_cell_measurement_theta_max 52.135
_cell_measurement_theta_min 4.360
_cell_volume 1011.74(18)
_computing_cell_refinement 'Bruker SMART'
_computing_data_collection 'Bruker SMART'
_computing_data_reduction 'Bruker SHELXTL'
_computing_molecular_graphics 'Bruker SHELXTL'
_computing_publication_material 'Bruker SHELXTL'
_computing_structure_refinement 'SHELXL-97 (Sheldrick, 1997)'
_computing_structure_solution 'SHELXS-97 (Sheldrick, 1990)'
_diffrn_ambient_temperature 293(2)
_diffrn_measured_fraction_theta_full 0.998
_diffrn_measured_fraction_theta_max 0.998
_diffrn_measurement_device_type 'CCD area detector'
_diffrn_measurement_method 'phi and omega scans'
_diffrn_radiation_monochromator graphite
_diffrn_radiation_source 'fine-focus sealed tube'
_diffrn_radiation_type MoK\a
_diffrn_radiation_wavelength 0.71073
_diffrn_reflns_av_R_equivalents 0.0168
_diffrn_reflns_av_sigmaI/netI 0.0382
_diffrn_reflns_limit_h_max 12
_diffrn_reflns_limit_h_min -12
_diffrn_reflns_limit_k_max 11
_diffrn_reflns_limit_k_min -13
_diffrn_reflns_limit_l_max 13
_diffrn_reflns_limit_l_min -9
_diffrn_reflns_number 6177
_diffrn_reflns_theta_full 26.00
_diffrn_reflns_theta_max 26.00
_diffrn_reflns_theta_min 2.12
_exptl_absorpt_coefficient_mu 2.043
_exptl_absorpt_correction_T_max 1.0000
_exptl_absorpt_correction_T_min 0.7534
_exptl_absorpt_correction_type empirical
_exptl_absorpt_process_details sadabs
_exptl_crystal_colour colorless
_exptl_crystal_density_diffrn 1.354
_exptl_crystal_density_method 'not measured'
_exptl_crystal_description prismatic
_exptl_crystal_F_000 428
_exptl_crystal_size_max 0.187
_exptl_crystal_size_mid 0.154
_exptl_crystal_size_min 0.112
_refine_diff_density_max 0.444
_refine_diff_density_min -0.235
_refine_diff_density_rms 0.054
_refine_ls_extinction_method none
_refine_ls_goodness_of_fit_ref 1.063
_refine_ls_hydrogen_treatment constr
_refine_ls_matrix_type full
_refine_ls_number_parameters 240
_refine_ls_number_reflns 3971
_refine_ls_number_restraints 0
_refine_ls_restrained_S_all 1.063
_refine_ls_R_factor_all 0.0442
_refine_ls_R_factor_gt 0.0362
_refine_ls_shift/su_max 0.001
_refine_ls_shift/su_mean 0.000
_refine_ls_structure_factor_coef Fsqd
_refine_ls_weighting_details 'calc w=1/[\s^2^(Fo^2^)+(0.0425P)^2^+0.3035P] where P=(Fo^2^+2Fc^2^)/3'
_refine_ls_weighting_scheme calc
_refine_ls_wR_factor_gt 0.0895
_refine_ls_wR_factor_ref 0.0935
_reflns_number_gt 3379
_reflns_number_total 3971
_reflns_threshold_expression >2sigma(I)
_cod_data_source_file jo5b02211_si_002.cif
_cod_data_source_block cd212637
_cod_depositor_comments
;
The following automatic conversions were performed:

data item '_symmetry_cell_setting' value 'Triclinic' was changed to
'triclinic' in accordance with the
/home/saulius/struct/COD-crude-data/automatic-downloads/DataCite-retrospective/ACS/depositions/lib/dictionaries/cif_core.dic
dictionary named 'cif_core.dic' version 2.4.2 last updated on
2011-04-26.

Automatic conversion script
Id: cif_fix_values 6909 2019-04-08 15:41:33Z antanas 
;
_cod_original_cell_volume 1011.74(17)
_cod_original_sg_symbol_H-M P-1
_cod_database_code 4036495

loop_
_symmetry_equiv_pos_as_xyz
'x, y, z'
'-x, -y, -z'

loop_
_atom_site_label
_atom_site_type_symbol
_atom_site_fract_x
_atom_site_fract_y
_atom_site_fract_z
_atom_site_U_iso_or_equiv
_atom_site_adp_type
_atom_site_occupancy
_atom_site_symmetry_multiplicity
_atom_site_calc_flag
_atom_site_refinement_flags
Br1 Br 0.66619(3) -0.24638(3) 0.55915(3) 0.05834(12) Uani 1 1 d .
N1 N 0.59057(18) 0.20908(18) 0.94948(19) 0.0338(4) Uani 1 1 d .
O1 O 0.79929(15) 0.08451(15) 0.72158(16) 0.0374(3) Uani 1 1 d .
C1 C 0.7411(2) 0.0786(2) 0.8165(2) 0.0352(4) Uani 1 1 d .
C2 C 0.6645(2) 0.1828(2) 0.8530(2) 0.0334(4) Uani 1 1 d .
C3 C 0.6763(2) 0.2567(2) 0.7758(2) 0.0366(5) Uani 1 1 d .
H3 H 0.6346 0.3333 0.7780 0.044 Uiso 1 1 calc R
C4 C 0.7585(2) 0.1950(2) 0.6998(2) 0.0363(5) Uani 1 1 d .
C5 C 0.8178(2) 0.2287(2) 0.6112(2) 0.0369(5) Uani 1 1 d .
C6 C 0.7694(3) 0.3266(2) 0.5684(2) 0.0431(5) Uani 1 1 d .
H6 H 0.6954 0.3670 0.5914 0.052 Uiso 1 1 calc R
C7 C 0.8303(3) 0.3648(3) 0.4913(3) 0.0519(6) Uani 1 1 d .
H7 H 0.7980 0.4316 0.4642 0.062 Uiso 1 1 calc R
C8 C 0.9388(3) 0.3037(3) 0.4550(3) 0.0551(7) Uani 1 1 d .
H8 H 0.9796 0.3292 0.4032 0.066 Uiso 1 1 calc R
C9 C 0.9866(3) 0.2056(3) 0.4953(3) 0.0546(6) Uani 1 1 d .
H9 H 1.0596 0.1642 0.4703 0.065 Uiso 1 1 calc R
C10 C 0.9269(3) 0.1676(3) 0.5730(3) 0.0470(6) Uani 1 1 d .
H10 H 0.9600 0.1007 0.5998 0.056 Uiso 1 1 calc R
C11 C 0.7758(2) -0.0289(2) 0.8607(2) 0.0337(4) Uani 1 1 d .
C12 C 0.8321(2) 0.0115(2) 1.0082(2) 0.0380(5) Uani 1 1 d .
H12 H 0.8440 0.1071 1.0776 0.046 Uiso 1 1 calc R
C13 C 0.8710(2) -0.0856(2) 1.0548(3) 0.0414(5) Uani 1 1 d .
H13 H 0.9074 -0.0546 1.1544 0.050 Uiso 1 1 calc R
C14 C 0.8565(2) -0.2286(2) 0.9554(3) 0.0416(5) Uani 1 1 d .
C15 C 0.7986(2) -0.2710(2) 0.8086(3) 0.0427(5) Uani 1 1 d .
H15 H 0.7870 -0.3666 0.7396 0.051 Uiso 1 1 calc R
C16 C 0.7578(2) -0.1738(2) 0.7628(2) 0.0376(5) Uani 1 1 d .
C17 C 0.9005(3) -0.3355(3) 1.0047(3) 0.0589(7) Uani 1 1 d .
H17A H 0.8623 -0.4308 0.9238 0.088 Uiso 1 1 calc R
H17B H 0.8673 -0.3219 1.0814 0.088 Uiso 1 1 calc R
H17C H 1.0001 -0.3220 1.0401 0.088 Uiso 1 1 calc R
C18 C 0.6166(2) 0.3631(2) 1.0581(2) 0.0400(5) Uani 1 1 d .
H18 H 0.5862 0.4164 1.0059 0.048 Uiso 1 1 calc R
C19 C 0.7702(3) 0.4163(3) 1.1454(3) 0.0540(6) Uani 1 1 d .
H19A H 0.8020 0.3623 1.1940 0.081 Uiso 1 1 calc R
H19B H 0.7864 0.5157 1.2166 0.081 Uiso 1 1 calc R
H19C H 0.8196 0.4046 1.0810 0.081 Uiso 1 1 calc R
C20 C 0.5378(3) 0.3908(3) 1.1610(3) 0.0599(7) Uani 1 1 d .
H20A H 0.4399 0.3710 1.1077 0.090 Uiso 1 1 calc R
H20B H 0.5659 0.4892 1.2370 0.090 Uiso 1 1 calc R
H20C H 0.5577 0.3299 1.2035 0.090 Uiso 1 1 calc R
C21 C 0.4416(2) 0.1376(2) 0.8719(3) 0.0413(5) Uani 1 1 d .
H21 H 0.4005 0.1609 0.9473 0.050 Uiso 1 1 calc R
C22 C 0.3578(3) 0.1882(4) 0.7704(4) 0.0651(8) Uani 1 1 d .
H22A H 0.3666 0.2903 0.8236 0.098 Uiso 1 1 calc R
H22B H 0.2618 0.1435 0.7316 0.098 Uiso 1 1 calc R
H22C H 0.3917 0.1630 0.6917 0.098 Uiso 1 1 calc R
C23 C 0.4286(3) -0.0231(3) 0.7932(3) 0.0568(7) Uani 1 1 d .
H23A H 0.4562 -0.0520 0.7099 0.085 Uiso 1 1 calc R
H23B H 0.3339 -0.0680 0.7615 0.085 Uiso 1 1 calc R
H23C H 0.4874 -0.0516 0.8582 0.085 Uiso 1 1 calc R

loop_
_atom_site_aniso_label
_atom_site_aniso_U_11
_atom_site_aniso_U_22
_atom_site_aniso_U_33
_atom_site_aniso_U_23
_atom_site_aniso_U_13
_atom_site_aniso_U_12
Br1 0.0766(2) 0.05083(17) 0.03796(15) 0.01727(12) 0.01592(13) 0.00777(13)
N1 0.0385(9) 0.0316(9) 0.0335(9) 0.0154(7) 0.0166(7) 0.0086(7)
O1 0.0451(8) 0.0364(8) 0.0418(8) 0.0228(7) 0.0232(7) 0.0126(6)
C1 0.0387(11) 0.0344(11) 0.0372(11) 0.0191(9) 0.0169(9) 0.0067(9)
C2 0.0349(10) 0.0309(10) 0.0333(10) 0.0152(9) 0.0117(9) 0.0059(8)
C3 0.0407(11) 0.0347(11) 0.0399(11) 0.0215(9) 0.0157(9) 0.0122(9)
C4 0.0422(11) 0.0334(10) 0.0375(11) 0.0207(9) 0.0141(9) 0.0077(9)
C5 0.0422(12) 0.0346(11) 0.0322(10) 0.0162(9) 0.0120(9) 0.0013(9)
C6 0.0534(13) 0.0372(11) 0.0417(12) 0.0207(10) 0.0188(11) 0.0082(10)
C7 0.0746(17) 0.0427(13) 0.0453(13) 0.0278(11) 0.0202(13) 0.0060(12)
C8 0.0711(17) 0.0534(15) 0.0464(14) 0.0269(12) 0.0254(13) -0.0030(13)
C9 0.0564(15) 0.0641(16) 0.0574(16) 0.0335(14) 0.0323(13) 0.0139(13)
C10 0.0521(14) 0.0528(14) 0.0514(14) 0.0331(12) 0.0253(12) 0.0155(11)
C11 0.0348(10) 0.0336(10) 0.0410(11) 0.0210(9) 0.0195(9) 0.0103(8)
C12 0.0416(11) 0.0346(11) 0.0401(12) 0.0181(9) 0.0176(10) 0.0087(9)
C13 0.0416(12) 0.0469(13) 0.0419(12) 0.0265(10) 0.0149(10) 0.0084(10)
C14 0.0381(12) 0.0438(12) 0.0561(14) 0.0330(11) 0.0196(11) 0.0113(10)
C15 0.0479(13) 0.0312(11) 0.0512(14) 0.0198(10) 0.0209(11) 0.0097(10)
C16 0.0401(11) 0.0362(11) 0.0381(11) 0.0176(9) 0.0168(9) 0.0078(9)
C17 0.0637(17) 0.0546(15) 0.0728(18) 0.0439(15) 0.0218(14) 0.0181(13)
C18 0.0497(13) 0.0334(11) 0.0370(11) 0.0162(9) 0.0173(10) 0.0115(10)
C19 0.0572(15) 0.0423(13) 0.0475(14) 0.0132(11) 0.0146(12) 0.0001(11)
C20 0.0710(18) 0.0499(15) 0.0512(15) 0.0113(12) 0.0341(14) 0.0116(13)
C21 0.0404(12) 0.0420(12) 0.0437(12) 0.0198(10) 0.0199(10) 0.0064(10)
C22 0.0434(14) 0.080(2) 0.0742(19) 0.0464(17) 0.0099(13) 0.0096(14)
C23 0.0489(14) 0.0427(13) 0.0622(16) 0.0149(12) 0.0173(13) -0.0026(11)

loop_
_atom_type_symbol
_atom_type_description
_atom_type_scat_dispersion_real
_atom_type_scat_dispersion_imag
_atom_type_scat_source
C C 0.0033 0.0016 'International Tables Vol C Tables 4.2.6.8 and 6.1.1.4'
H H 0.0000 0.0000 'International Tables Vol C Tables 4.2.6.8 and 6.1.1.4'
N N 0.0061 0.0033 'International Tables Vol C Tables 4.2.6.8 and 6.1.1.4'
O O 0.0106 0.0060 'International Tables Vol C Tables 4.2.6.8 and 6.1.1.4'
Br Br -0.2901 2.4595 'International Tables Vol C Tables 4.2.6.8 and 6.1.1.4'

loop_
_geom_angle_atom_site_label_1
_geom_angle_atom_site_label_2
_geom_angle_atom_site_label_3
_geom_angle
C2 N1 C18 111.86(16)
C2 N1 C21 112.95(16)
C18 N1 C21 115.15(16)
C4 O1 C1 107.10(15)
C2 C1 O1 109.68(18)
C2 C1 C11 133.51(19)
O1 C1 C11 116.77(17)
C1 C2 N1 125.21(19)
C1 C2 C3 105.84(18)
N1 C2 C3 128.95(18)
C4 C3 C2 107.43(19)
C4 C3 H3 126.3
C2 C3 H3 126.3
C3 C4 O1 109.93(18)
C3 C4 C5 133.4(2)
O1 C4 C5 116.54(18)
C6 C5 C10 118.6(2)
C6 C5 C4 120.3(2)
C10 C5 C4 121.0(2)
C5 C6 C7 120.6(2)
C5 C6 H6 119.7
C7 C6 H6 119.7
C8 C7 C6 120.0(2)
C8 C7 H7 120.0
C6 C7 H7 120.0
C9 C8 C7 120.0(2)
C9 C8 H8 120.0
C7 C8 H8 120.0
C8 C9 C10 120.3(2)
C8 C9 H9 119.8
C10 C9 H9 119.8
C9 C10 C5 120.5(2)
C9 C10 H10 119.8
C5 C10 H10 119.8
C16 C11 C12 116.07(19)
C16 C11 C1 123.8(2)
C12 C11 C1 120.16(19)
C13 C12 C11 122.1(2)
C13 C12 H12 118.9
C11 C12 H12 118.9
C12 C13 C14 120.9(2)
C12 C13 H13 119.6
C14 C13 H13 119.6
C15 C14 C13 117.8(2)
C15 C14 C17 120.7(2)
C13 C14 C17 121.5(2)
C16 C15 C14 121.0(2)
C16 C15 H15 119.5
C14 C15 H15 119.5
C15 C16 C11 122.1(2)
C15 C16 Br1 117.40(16)
C11 C16 Br1 120.45(17)
C14 C17 H17A 109.5
C14 C17 H17B 109.5
H17A C17 H17B 109.5
C14 C17 H17C 109.5
H17A C17 H17C 109.5
H17B C17 H17C 109.5
N1 C18 C19 109.71(18)
N1 C18 C20 111.74(19)
C19 C18 C20 109.4(2)
N1 C18 H18 108.6
C19 C18 H18 108.6
C20 C18 H18 108.6
C18 C19 H19A 109.5
C18 C19 H19B 109.5
H19A C19 H19B 109.5
C18 C19 H19C 109.5
H19A C19 H19C 109.5
H19B C19 H19C 109.5
C18 C20 H20A 109.5
C18 C20 H20B 109.5
H20A C20 H20B 109.5
C18 C20 H20C 109.5
H20A C20 H20C 109.5
H20B C20 H20C 109.5
N1 C21 C23 110.36(18)
N1 C21 C22 114.6(2)
C23 C21 C22 111.3(2)
N1 C21 H21 106.7
C23 C21 H21 106.7
C22 C21 H21 106.7
C21 C22 H22A 109.5
C21 C22 H22B 109.5
H22A C22 H22B 109.5
C21 C22 H22C 109.5
H22A C22 H22C 109.5
H22B C22 H22C 109.5
C21 C23 H23A 109.5
C21 C23 H23B 109.5
H23A C23 H23B 109.5
C21 C23 H23C 109.5
H23A C23 H23C 109.5
H23B C23 H23C 109.5

loop_
_geom_bond_atom_site_label_1
_geom_bond_atom_site_label_2
_geom_bond_distance
Br1 C16 1.899(2)
N1 C2 1.421(3)
N1 C18 1.482(3)
N1 C21 1.489(3)
O1 C4 1.366(3)
O1 C1 1.379(2)
C1 C2 1.360(3)
C1 C11 1.460(3)
C2 C3 1.434(3)
C3 C4 1.343(3)
C3 H3 0.9300
C4 C5 1.464(3)
C5 C6 1.384(3)
C5 C10 1.391(3)
C6 C7 1.386(3)
C6 H6 0.9300
C7 C8 1.378(4)
C7 H7 0.9300
C8 C9 1.369(4)
C8 H8 0.9300
C9 C10 1.383(3)
C9 H9 0.9300
C10 H10 0.9300
C11 C16 1.389(3)
C11 C12 1.392(3)
C12 C13 1.379(3)
C12 H12 0.9300
C13 C14 1.384(3)
C13 H13 0.9300
C14 C15 1.381(3)
C14 C17 1.507(3)
C15 C16 1.379(3)
C15 H15 0.9300
C17 H17A 0.9600
C17 H17B 0.9600
C17 H17C 0.9600
C18 C19 1.510(3)
C18 C20 1.515(3)
C18 H18 0.9800
C19 H19A 0.9600
C19 H19B 0.9600
C19 H19C 0.9600
C20 H20A 0.9600
C20 H20B 0.9600
C20 H20C 0.9600
C21 C23 1.511(3)
C21 C22 1.514(4)
C21 H21 0.9800
C22 H22A 0.9600
C22 H22B 0.9600
C22 H22C 0.9600
C23 H23A 0.9600
C23 H23B 0.9600
C23 H23C 0.9600

loop_
_geom_torsion_atom_site_label_1
_geom_torsion_atom_site_label_2
_geom_torsion_atom_site_label_3
_geom_torsion_atom_site_label_4
_geom_torsion
C4 O1 C1 C2 0.4(2)
C4 O1 C1 C11 -177.51(18)
O1 C1 C2 N1 -179.50(18)
C11 C1 C2 N1 -2.1(4)
O1 C1 C2 C3 0.1(2)
C11 C1 C2 C3 177.5(2)
C18 N1 C2 C1 132.7(2)
C21 N1 C2 C1 -95.4(2)
C18 N1 C2 C3 -46.8(3)
C21 N1 C2 C3 85.1(3)
C1 C2 C3 C4 -0.5(2)
N1 C2 C3 C4 179.1(2)
C2 C3 C4 O1 0.7(2)
C2 C3 C4 C5 -174.2(2)
C1 O1 C4 C3 -0.7(2)
C1 O1 C4 C5 175.15(18)
C3 C4 C5 C6 -13.5(4)
O1 C4 C5 C6 171.90(19)
C3 C4 C5 C10 164.1(3)
O1 C4 C5 C10 -10.5(3)
C10 C5 C6 C7 -1.2(3)
C4 C5 C6 C7 176.4(2)
C5 C6 C7 C8 0.9(4)
C6 C7 C8 C9 -0.1(4)
C7 C8 C9 C10 -0.3(4)
C8 C9 C10 C5 -0.1(4)
C6 C5 C10 C9 0.8(4)
C4 C5 C10 C9 -176.8(2)
C2 C1 C11 C16 128.8(3)
O1 C1 C11 C16 -53.9(3)
C2 C1 C11 C12 -52.2(3)
O1 C1 C11 C12 125.1(2)
C16 C11 C12 C13 1.5(3)
C1 C11 C12 C13 -177.6(2)
C11 C12 C13 C14 0.7(3)
C12 C13 C14 C15 -1.7(3)
C12 C13 C14 C17 179.1(2)
C13 C14 C15 C16 0.6(3)
C17 C14 C15 C16 179.8(2)
C14 C15 C16 C11 1.7(3)
C14 C15 C16 Br1 -175.17(17)
C12 C11 C16 C15 -2.6(3)
C1 C11 C16 C15 176.4(2)
C12 C11 C16 Br1 174.12(15)
C1 C11 C16 Br1 -6.8(3)
C2 N1 C18 C19 -58.4(2)
C21 N1 C18 C19 170.86(19)
C2 N1 C18 C20 -179.9(2)
C21 N1 C18 C20 49.4(3)
C2 N1 C21 C23 63.7(2)
C18 N1 C21 C23 -166.1(2)
C2 N1 C21 C22 -62.9(3)
C18 N1 C21 C22 67.3(3)
